data_2019637
loop_
_publ_author_name
'Vr\'abel, Viktor'
'Siv\'y, J\'ulius'
'\<Saf\'a\<r, Peter'
'Marchal\'in, \<Stefan'

_publ_section_title
;
 Electronic structure, novel synthesis, and O---H&#x00B7;&#x00B7;&#x00B7;O
 and C---H&#x00B7;&#x00B7;&#x00B7;O interactions in two
 6-oxopiperidine-2-carboxylic acid derivatives
;
_journal_coeditor_code CU3059
_journal_issue 8
_journal_name_full 'Acta Crystallographica Section C'
_journal_page_first 817
_journal_page_last 822
_journal_paper_doi 10.1107/S2053229614016301
_journal_volume 70
_journal_year 2014
_chemical_formula_iupac 'C11 H13 N O3 S'
_chemical_formula_moiety 'C11 H13 N O3 S'
_chemical_formula_sum 'C11 H13 N O3 S'
_chemical_formula_weight 239.28
_chemical_name_systematic
;
(<i>S</i>)-6-Oxo-1-(thiophen-2-ylmethyl)piperidine-2-carboxylic acid
;
_space_group_IT_number 4
_symmetry_cell_setting monoclinic
_symmetry_space_group_name_Hall 'P 2yb'
_symmetry_space_group_name_H-M 'P 1 21 1'
_atom_sites_solution_hydrogens geom
_atom_sites_solution_primary direct
_atom_sites_solution_secondary difmap
_audit_creation_method SHELXL97
_cell_angle_alpha 90.00
_cell_angle_beta 103.88(3)
_cell_angle_gamma 90.00
_cell_formula_units_Z 2
_cell_length_a 5.3473(11)
_cell_length_b 13.073(2)
_cell_length_c 8.408(5)
_cell_measurement_reflns_used 3643
_cell_measurement_temperature 295(2)
_cell_measurement_theta_max 28.00
_cell_measurement_theta_min 3.919
_cell_volume 570.6(4)
_computing_cell_refinement '<i>CrysAlis CCD</i> (Oxford Diffraction, 2009)'
_computing_data_collection '<i>CrysAlis CCD</i> (Oxford Diffraction, 2009)'
_computing_data_reduction '<i>CrysAlis RED</i> (Oxford Diffraction, 2009)'
_computing_molecular_graphics
;
<i>SHELXL97</i> (Sheldrick, 2008), <i>PLATON</i> (Spek, 2009)
and
<i>WinGX</i> (Farrugia, 2012)
;
_computing_structure_refinement '<i>SHELXS97</i> (Sheldrick, 2008)'
_computing_structure_solution '<i>SHELXS97</i> (Sheldrick, 2008)'
_diffrn_ambient_temperature 295(2)
_diffrn_detector_area_resol_mean 5.2170
_diffrn_measured_fraction_theta_full 0.998
_diffrn_measured_fraction_theta_max 0.998
_diffrn_measurement_device_type 'Oxford Xcalibur Gemini diffractometer with Ruby CCD area-detector'
_diffrn_measurement_method \w
_diffrn_radiation_monochromator graphite
_diffrn_radiation_source 'fine-focus sealed tube'
_diffrn_radiation_type MoK\a
_diffrn_radiation_wavelength 0.71073
_diffrn_reflns_av_R_equivalents 0.0245
_diffrn_reflns_av_sigmaI/netI 0.0202
_diffrn_reflns_limit_h_max 6
_diffrn_reflns_limit_h_min -6
_diffrn_reflns_limit_k_max 15
_diffrn_reflns_limit_k_min -15
_diffrn_reflns_limit_l_max 10
_diffrn_reflns_limit_l_min -10
_diffrn_reflns_number 8967
_diffrn_reflns_theta_full 25.00
_diffrn_reflns_theta_max 25.34
_diffrn_reflns_theta_min 3.12
_exptl_absorpt_coefficient_mu 0.275
_exptl_absorpt_correction_T_max 0.991
_exptl_absorpt_correction_T_min 0.812
_exptl_absorpt_correction_type analytical
_exptl_absorpt_process_details
;
[CrysAlis RED (Oxford Diffraction, 2009), based on expressions derived
by Clark & Reid (1995)]
;
_exptl_crystal_colour colourless
_exptl_crystal_density_diffrn 1.393
_exptl_crystal_density_method 'not measured'
_exptl_crystal_description needle
_exptl_crystal_F_000 252
_exptl_crystal_size_max 0.50
_exptl_crystal_size_mid 0.30
_exptl_crystal_size_min 0.10
_refine_diff_density_max 0.085
_refine_diff_density_min -0.139
_refine_ls_abs_structure_details 'Flack (1983), with 995 Friedel pairs'
_refine_ls_abs_structure_Flack -0.01(6)
_refine_ls_extinction_method none
_refine_ls_goodness_of_fit_ref 1.046
_refine_ls_hydrogen_treatment mixed
_refine_ls_matrix_type full
_refine_ls_number_parameters 186
_refine_ls_number_reflns 2091
_refine_ls_number_restraints 39
_refine_ls_restrained_S_all 1.051
_refine_ls_R_factor_all 0.0271
_refine_ls_R_factor_gt 0.0244
_refine_ls_shift/su_max 0.000
_refine_ls_shift/su_mean 0.000
_refine_ls_structure_factor_coef Fsqd
_refine_ls_weighting_details 'calc w = 1/[\s^2^(Fo^2^)+(0.0342P)^2^+0.0127P] where P=(Fo^2^+2Fc^2^)/3'
_refine_ls_weighting_scheme calc
_refine_ls_wR_factor_gt 0.0575
_refine_ls_wR_factor_ref 0.0588
_reflns_number_gt 1964
_reflns_number_total 2091
_reflns_threshold_expression I>2\s(I)
_cod_data_source_file cu3059sup1.cif
_cod_data_source_block 3a
_cod_original_sg_symbol_H-M 'P 21'
_cod_database_code 2019637
_cod_database_fobs_code 2019637

loop_
_symmetry_equiv_pos_as_xyz
'x, y, z'
'-x, y+1/2, -z'

loop_
_atom_site_type_symbol
_atom_site_label
_atom_site_fract_x
_atom_site_fract_y
_atom_site_fract_z
_atom_site_U_iso_or_equiv
_atom_site_adp_type
_atom_site_calc_flag
_atom_site_refinement_flags
_atom_site_occupancy
_atom_site_symmetry_multiplicity
_atom_site_disorder_assembly
_atom_site_disorder_group
C C1 0.3869(2) 0.43625(11) 0.59643(18) 0.0392(3) Uani d . 1 1 A .
H H1 0.5561 0.4078 0.5954 0.047 Uiso calc R 1 1 . .
C C2 0.4069(3) 0.49264(12) 0.75780(19) 0.0507(4) Uani d . 1 1 . .
H H2B 0.4540 0.4449 0.8484 0.061 Uiso calc R 1 1 . .
H H2A 0.5400 0.5446 0.7715 0.061 Uiso calc R 1 1 . .
C C3 0.1499(4) 0.54250(13) 0.7585(2) 0.0551(4) Uani d . 1 1 . .
H H3B 0.0248 0.4897 0.7640 0.066 Uiso calc R 1 1 . .
H H3A 0.1702 0.5850 0.8554 0.066 Uiso calc R 1 1 . .
C C4 0.0500(3) 0.60726(12) 0.60787(19) 0.0480(4) Uani d . 1 1 . .
H H4B -0.1365 0.6079 0.5858 0.058 Uiso calc R 1 1 . .
H H4A 0.1084 0.6769 0.6339 0.058 Uiso calc R 1 1 . .
C C5 0.1234(3) 0.57691(10) 0.45254(18) 0.0384(3) Uani d . 1 1 A .
C C6 0.4003(3) 0.48498(11) 0.3103(2) 0.0458(4) Uani d . 1 1 A .
H H6B 0.5810 0.4664 0.3434 0.055 Uiso calc R 1 1 . .
H H6A 0.3878 0.5474 0.2464 0.055 Uiso calc R 1 1 . .
C C7 0.2590(3) 0.40224(11) 0.20299(18) 0.0419(3) Uani d DU 1 1 . .
C C8A 0.3475(13) 0.3102(4) 0.1668(9) 0.0632(13) Uani d PD 0.815(3) 1 A 1
H H8A 0.5143 0.2882 0.2136 0.076 Uiso calc PR 0.815(3) 1 A 1
C C9A 0.1760(11) 0.2517(4) 0.0572(8) 0.0668(10) Uani d PD 0.815(3) 1 A 1
H H9A 0.2118 0.1864 0.0248 0.080 Uiso calc PR 0.815(3) 1 A 1
C C10A -0.0510(10) 0.2998(3) 0.0017(8) 0.0601(11) Uani d PD 0.815(3) 1 A 1
H H10A -0.1892 0.2732 -0.0763 0.072 Uiso calc PR 0.815(3) 1 A 1
C C11 0.1945(3) 0.34852(10) 0.58451(18) 0.0378(3) Uani d . 1 1 . .
N N1 0.3079(2) 0.50624(8) 0.45863(15) 0.0381(3) Uani d . 1 1 . .
O O1 0.0246(2) 0.62161(8) 0.32251(14) 0.0515(3) Uani d . 1 1 . .
O O2 0.3007(2) 0.26855(8) 0.66988(15) 0.0514(3) Uani d . 1 1 . .
H H2 0.185(4) 0.2225(18) 0.662(3) 0.072(6) Uiso d . 1 1 . .
O O3 -0.02835(19) 0.35488(8) 0.51293(16) 0.0494(3) Uani d . 1 1 . .
S S1A -0.05077(15) 0.41712(6) 0.09413(9) 0.0543(3) Uani d PD 0.815(3) 1 A 1
C C8B 0.033(2) 0.4040(19) 0.0893(19) 0.094(7) Uani d PDU 0.185(3) 1 A 2
H H8B -0.0562 0.4649 0.0609 0.113 Uiso calc PR 0.185(3) 1 A 2
C C9B -0.059(5) 0.3148(19) 0.018(4) 0.090(8) Uani d PDU 0.185(3) 1 A 2
H H9B -0.2302 0.3029 -0.0342 0.108 Uiso calc PR 0.185(3) 1 A 2
C C10B 0.132(3) 0.245(2) 0.033(3) 0.063(5) Uani d PDU 0.185(3) 1 A 2
H H10B 0.1245 0.1854 -0.0285 0.075 Uiso calc PR 0.185(3) 1 A 2
S S1B 0.3899(15) 0.2854(5) 0.1847(11) 0.0602(16) Uani d PDU 0.185(3) 1 A 2

loop_
_atom_site_aniso_label
_atom_site_aniso_U_11
_atom_site_aniso_U_22
_atom_site_aniso_U_33
_atom_site_aniso_U_12
_atom_site_aniso_U_13
_atom_site_aniso_U_23
C1 0.0306(6) 0.0384(7) 0.0462(8) 0.0022(5) 0.0046(6) 0.0036(6)
C2 0.0552(9) 0.0473(9) 0.0421(9) -0.0047(7) -0.0031(8) -0.0006(7)
C3 0.0719(11) 0.0520(9) 0.0418(9) 0.0022(8) 0.0144(8) -0.0044(8)
C4 0.0538(9) 0.0432(8) 0.0483(9) 0.0046(7) 0.0148(7) -0.0028(7)
C5 0.0415(7) 0.0305(6) 0.0434(9) -0.0019(6) 0.0104(7) 0.0006(6)
C6 0.0408(7) 0.0491(9) 0.0522(9) -0.0021(6) 0.0202(7) 0.0011(7)
C7 0.0413(7) 0.0479(8) 0.0405(8) 0.0029(7) 0.0176(6) 0.0044(7)
C8A 0.053(3) 0.068(3) 0.069(2) 0.0148(19) 0.0161(18) 0.016(2)
C9A 0.095(3) 0.0486(17) 0.059(3) -0.0002(17) 0.023(2) -0.0063(17)
C10A 0.077(3) 0.0629(19) 0.040(2) -0.0207(17) 0.0143(18) -0.0106(16)
C11 0.0361(8) 0.0363(7) 0.0408(9) 0.0020(6) 0.0089(7) -0.0006(6)
N1 0.0365(6) 0.0369(6) 0.0421(7) -0.0005(5) 0.0120(5) 0.0018(5)
O1 0.0639(7) 0.0446(6) 0.0445(6) 0.0125(5) 0.0102(5) 0.0049(5)
O2 0.0489(6) 0.0399(6) 0.0595(7) -0.0026(5) 0.0011(5) 0.0120(5)
O3 0.0343(6) 0.0467(6) 0.0629(8) -0.0025(4) 0.0030(5) 0.0031(5)
S1A 0.0446(4) 0.0679(5) 0.0459(3) 0.0026(3) 0.0020(3) 0.0004(3)
C8B 0.063(9) 0.117(11) 0.100(11) 0.046(9) 0.015(7) -0.010(9)
C9B 0.057(9) 0.137(16) 0.060(14) 0.003(9) -0.015(8) 0.001(12)
C10B 0.071(9) 0.095(10) 0.030(7) -0.009(8) 0.029(7) -0.022(7)
S1B 0.051(2) 0.055(2) 0.072(3) 0.0135(18) 0.0099(18) -0.007(3)

loop_
_atom_type_symbol
_atom_type_description
_atom_type_scat_dispersion_real
_atom_type_scat_dispersion_imag
_atom_type_scat_source
C C 0.0033 0.0016 'International Tables Vol C Tables 4.2.6.8 and 6.1.1.4'
H H 0.0000 0.0000 'International Tables Vol C Tables 4.2.6.8 and 6.1.1.4'
O O 0.0106 0.0060 'International Tables Vol C Tables 4.2.6.8 and 6.1.1.4'
N N 0.0061 0.0033 'International Tables Vol C Tables 4.2.6.8 and 6.1.1.4'
S S 0.1246 0.1234 'International Tables Vol C Tables 4.2.6.8 and 6.1.1.4'

loop_
_geom_angle_atom_site_label_1
_geom_angle_atom_site_label_2
_geom_angle_atom_site_label_3
_geom_angle
N1 C1 C2 110.42(12)
N1 C1 C11 110.91(11)
C2 C1 C11 108.88(13)
N1 C1 H1 108.9
C2 C1 H1 108.9
C11 C1 H1 108.9
C3 C2 C1 109.86(13)
C3 C2 H2B 109.7
C1 C2 H2B 109.7
C3 C2 H2A 109.7
C1 C2 H2A 109.7
H2B C2 H2A 108.2
C4 C3 C2 112.01(15)
C4 C3 H3B 109.2
C2 C3 H3B 109.2
C4 C3 H3A 109.2
C2 C3 H3A 109.2
H3B C3 H3A 107.9
C5 C4 C3 117.82(13)
C5 C4 H4B 107.8
C3 C4 H4B 107.9
C5 C4 H4A 107.9
C3 C4 H4A 107.8
H4B C4 H4A 107.2
O1 C5 N1 120.72(14)
O1 C5 C4 119.77(13)
N1 C5 C4 119.36(13)
N1 C6 C7 115.11(12)
N1 C6 H6B 108.5
C7 C6 H6B 108.5
N1 C6 H6A 108.5
C7 C6 H6A 108.5
H6B C6 H6A 107.5
C8B C7 C8A 99.1(10)
C8B C7 C6 130.8(10)
C8A C7 C6 128.8(3)
C8B C7 S1A 13.0(8)
C8A C7 S1A 109.2(3)
C6 C7 S1A 121.93(11)
C8B C7 S1B 105.6(9)
C8A C7 S1B 7.7(5)
C6 C7 S1B 123.0(2)
S1A C7 S1B 115.0(2)
C7 C8A C9A 115.8(4)
C7 C8A H8A 122.1
C9A C8A H8A 122.1
C10A C9A C8A 112.0(4)
C10A C9A H9A 124.0
C8A C9A H9A 124.0
C9A C10A S1A 110.9(4)
C9A C10A H10A 124.5
S1A C10A H10A 124.5
O3 C11 O2 125.01(14)
O3 C11 C1 123.52(13)
O2 C11 C1 111.36(12)
C5 N1 C1 122.16(12)
C5 N1 C6 119.31(12)
C1 N1 C6 117.54(12)
C11 O2 H2 107.9(14)
C7 S1A C10A 92.07(19)
C7 C8B C9B 118.0(18)
C7 C8B H8B 121.0
C9B C8B H8B 121.0
C10B C9B C8B 111(2)
C10B C9B H9B 124.5
C8B C9B H9B 124.5
C9B C10B S1B 108.3(15)
C9B C10B H10B 125.9
S1B C10B H10B 125.9
C7 S1B C10B 93.9(9)

loop_
_geom_bond_atom_site_label_1
_geom_bond_atom_site_label_2
_geom_bond_distance
C1 N1 1.4570(18)
C1 C2 1.525(2)
C1 C11 1.528(2)
C1 H1 0.9800
C2 C3 1.522(2)
C2 H2B 0.9700
C2 H2A 0.9700
C3 C4 1.511(2)
C3 H3B 0.9700
C3 H3A 0.9700
C4 C5 1.504(2)
C4 H4B 0.9700
C4 H4A 0.9700
C5 O1 1.2403(18)
C5 N1 1.3439(18)
C6 N1 1.474(2)
C6 C7 1.493(2)
C6 H6B 0.9700
C6 H6A 0.9700
C7 C8B 1.348(5)
C7 C8A 1.354(4)
C7 S1A 1.7006(16)
C7 S1B 1.702(4)
C8A C9A 1.367(4)
C8A H8A 0.9300
C9A C10A 1.347(4)
C9A H9A 0.9300
C10A S1A 1.719(4)
C10A H10A 0.9300
C11 O3 1.2020(18)
C11 O2 1.3173(17)
O2 H2 0.86(2)
C8B C9B 1.349(5)
C8B H8B 0.9300
C9B C10B 1.349(5)
C9B H9B 0.9300
C10B S1B 1.724(5)
C10B H10B 0.9300

loop_
_geom_hbond_atom_site_label_D
_geom_hbond_atom_site_label_H
_geom_hbond_atom_site_label_A
_geom_hbond_site_symmetry_A
_geom_hbond_distance_DH
_geom_hbond_distance_HA
_geom_hbond_distance_DA
_geom_hbond_angle_DHA
O2 H2 O1 2_546 0.86(2) 1.75(2) 2.6027(16) 171(2)
C1 H1 O3 1_655 0.98 2.58 3.5289(19) 164.1
C11 O3 Cg1 1_555 1.203(2) 3.751(3) 3.975(4) 91.80(10)

loop_
_geom_torsion_atom_site_label_1
_geom_torsion_atom_site_label_2
_geom_torsion_atom_site_label_3
_geom_torsion_atom_site_label_4
_geom_torsion
N1 C1 C2 C3 57.46(16)
C11 C1 C2 C3 -64.52(15)
C1 C2 C3 C4 -51.94(18)
C2 C3 C4 C5 29.3(2)
C3 C4 C5 O1 172.73(15)
C3 C4 C5 N1 -11.6(2)
N1 C6 C7 C8B 81.2(13)
N1 C6 C7 C8A -115.0(5)
N1 C6 C7 S1A 69.32(17)
N1 C6 C7 S1B -108.7(5)
C8B C7 C8A C9A -9.0(12)
C6 C7 C8A C9A -176.7(5)
S1A C7 C8A C9A -0.6(8)
S1B C7 C8A C9A 140(6)
C7 C8A C9A C10A 1.9(11)
C8A C9A C10A S1A -2.2(9)
N1 C1 C11 O3 -25.7(2)
C2 C1 C11 O3 96.03(18)
N1 C1 C11 O2 157.98(12)
C2 C1 C11 O2 -80.33(14)
O1 C5 N1 C1 -165.84(13)
C4 C5 N1 C1 18.58(19)
O1 C5 N1 C6 2.4(2)
C4 C5 N1 C6 -173.14(12)
C2 C1 N1 C5 -41.96(17)
C11 C1 N1 C5 78.81(16)
C2 C1 N1 C6 149.56(12)
C11 C1 N1 C6 -89.66(15)
C7 C6 N1 C5 -90.49(15)
C7 C6 N1 C1 78.33(16)
C8B C7 S1A C10A 40(5)
C8A C7 S1A C10A -0.6(5)
C6 C7 S1A C10A 175.9(3)
S1B C7 S1A C10A -6.0(5)
C9A C10A S1A C7 1.6(5)
C8A C7 C8B C9B 17(3)
C6 C7 C8B C9B -175(2)
S1A C7 C8B C9B -124(6)
S1B C7 C8B C9B 13(3)
C7 C8B C9B C10B -21(4)
C8B C9B C10B S1B 17(4)
C8B C7 S1B C10B -2.1(15)
C8A C7 S1B C10B -34(5)
C6 C7 S1B C10B -174.3(10)
S1A C7 S1B C10B 7.5(12)
C9B C10B S1B C7 -9(3)
